data_4109814
loop_
_publ_author_name
'Yasuhiro Ohki'
'Yohei Ikagawa'
'Kazuyuki Tatsumi'

_publ_section_title
;
 Synthesis of New [8Fe-7S] Clusters: A Topological Link between the Core
 Structures of P-Cluster, FeMo-co, and FeFe-co of Nitrogenases
;
_journal_name_full 'Journal of the American Chemical Society'
_journal_page_first 10457
_journal_page_last 10465
_journal_paper_doi 10.1021/ja072256b
_journal_volume 129
_journal_year 2007
_chemical_formula_moiety 'C84 H114 Fe8 N S11 Si2 '
_chemical_formula_sum 'C84 H114 Fe8 N S11 Si2'
_chemical_formula_weight 1993.44
_space_group_IT_number 15
_symmetry_cell_setting monoclinic
_symmetry_Int_Tables_number 15
_symmetry_space_group_name_Hall '-C 2yc'
_symmetry_space_group_name_H-M 'C 1 2/c 1'
_audit_creation_date 2006-01-07
_audit_creation_method 'by CrystalStructure 3.7.0'
_cell_angle_alpha 90.0000
_cell_angle_beta 123.519(2)
_cell_angle_gamma 90.0000
_cell_formula_units_Z 4
_cell_length_a 28.225(6)
_cell_length_b 21.307(4)
_cell_length_c 22.393(5)
_cell_measurement_reflns_used 7923
_cell_measurement_temperature 173.1
_cell_measurement_theta_max 27.5
_cell_measurement_theta_min 3.0
_cell_volume 11227(4)
_computing_cell_refinement CrystalClear
_computing_data_collection CrystalClear
_computing_data_reduction CrystalStructure
_computing_publication_material 'CrystalStructure 3.7.0'
_computing_structure_refinement CRYSTALS
_computing_structure_solution SIR97
_diffrn_detector_area_resol_mean 7.31
_diffrn_measured_fraction_theta_full 0.998
_diffrn_measured_fraction_theta_max 0.998
_diffrn_measurement_device_type 'Rigaku Saturn'
_diffrn_measurement_method \w
_diffrn_radiation_type 'Mo K\a'
_diffrn_radiation_wavelength 0.71070
_diffrn_reflns_av_R_equivalents 0.067
_diffrn_reflns_limit_h_max 33
_diffrn_reflns_limit_h_min -36
_diffrn_reflns_limit_k_max 20
_diffrn_reflns_limit_k_min -27
_diffrn_reflns_limit_l_max 29
_diffrn_reflns_limit_l_min -29
_diffrn_reflns_number 45441
_diffrn_reflns_theta_full 27.48
_diffrn_reflns_theta_max 27.48
_exptl_absorpt_coefficient_mu 1.262
_exptl_absorpt_correction_T_max 0.975
_exptl_absorpt_correction_T_min 0.830
_exptl_absorpt_correction_type multi-scan
_exptl_absorpt_process_details 'Jacobson, R. (1998) Private communication'
_exptl_crystal_colour black
_exptl_crystal_density_diffrn 1.179
_exptl_crystal_description needle
_exptl_crystal_F_000 4148.00
_exptl_crystal_size_max 0.10
_exptl_crystal_size_mid 0.02
_exptl_crystal_size_min 0.02
_refine_diff_density_max 1.93
_refine_diff_density_min -0.61
_refine_ls_extinction_method none
_refine_ls_goodness_of_fit_ref 1.011
_refine_ls_hydrogen_treatment refall
_refine_ls_number_parameters 521
_refine_ls_number_reflns 6619
_refine_ls_R_factor_gt 0.0924
_refine_ls_shift/su_max 0.0000
_refine_ls_structure_factor_coef F
_refine_ls_weighting_details 'w = 1/[0.0136Fo^2^ + 1.0000\s(Fo^2^)]'
_refine_ls_weighting_scheme calc
_refine_ls_wR_factor_ref 0.1458
_reflns_number_gt 6479
_reflns_number_total 12837
_reflns_threshold_expression F^2^>2.0\s(F^2^)
_cod_data_source_file ja072256bsi20070609_115857_3.cif
_cod_data_source_block '_Fe8S7(SDmp)2(STip)2{N(SiM'
_cod_original_formula_sum 'C84 H114 Fe8 N S11 Si2 '
_cod_database_code 4109814

loop_
_symmetry_equiv_pos_site_id
_symmetry_equiv_pos_as_xyz
1 +X,+Y,+Z
2 -X,+Y,1/2-Z
3 -X,-Y,-Z
4 +X,-Y,1/2+Z
5 1/2+X,1/2+Y,+Z
6 1/2-X,1/2+Y,1/2-Z
7 1/2-X,1/2-Y,-Z
8 1/2+X,1/2-Y,1/2+Z

loop_
_atom_site_label
_atom_site_type_symbol
_atom_site_fract_x
_atom_site_fract_y
_atom_site_fract_z
_atom_site_U_iso_or_equiv
_atom_site_adp_type
_atom_site_occupancy
_atom_site_symmetry_multiplicity
_atom_site_calc_flag
_atom_site_refinement_flags
Fe(1) Fe 0.66418(6) 0.08354(6) 0.36009(8) 0.0406(3) Uani 1.00 1 d .
Fe(2) Fe 0.55955(6) 0.02475(6) 0.28975(8) 0.0394(3) Uani 1.00 1 d .
Fe(3) Fe 0.57686(6) 0.13793(6) 0.23555(9) 0.0473(4) Uani 1.00 1 d .
Fe(4) Fe 0.57937(6) 0.13661(6) 0.37048(9) 0.0478(4) Uani 1.00 1 d .
S(1) S 0.75773(11) 0.06657(12) 0.42271(16) 0.0489(7) Uani 1.00 1 d .
S(2) S 0.61652(10) 0.04139(12) 0.24847(13) 0.0429(6) Uani 1.00 1 d .
S(3) S 0.62011(11) 0.04001(12) 0.40927(14) 0.0447(6) Uani 1.00 1 d .
S(4) S 0.63776(10) 0.18576(11) 0.34361(14) 0.0423(6) Uani 1.00 1 d .
S(5) S 0.5000 0.11174(16) 0.2500 0.0400(8) Uani 1.00 2 d S
S(6) S 0.49779(10) 0.18046(12) 0.13401(14) 0.0466(6) Uani 1.00 1 d .
Si(1) Si 0.50151(12) -0.08707(13) 0.18191(18) 0.0517(8) Uani 1.00 1 d .
N(1) N 0.5000 -0.0449(5) 0.2500 0.041(3) Uani 1.00 2 d S
C(1) C 0.7587(4) -0.0170(4) 0.4173(6) 0.054(3) Uani 1.00 1 d .
C(2) C 0.7613(6) -0.0444(5) 0.3614(7) 0.071(3) Uani 1.00 1 d .
C(3) C 0.7663(9) -0.1074(8) 0.3626(9) 0.110(6) Uani 1.00 1 d .
C(4) C 0.7665(11) -0.1473(6) 0.4122(9) 0.130(7) Uani 1.00 1 d .
C(5) C 0.7629(9) -0.1197(6) 0.4642(9) 0.108(6) Uani 1.00 1 d .
C(6) C 0.7578(5) -0.0541(5) 0.4676(6) 0.064(3) Uani 1.00 1 d .
C(7) C 0.7625(6) -0.0056(6) 0.3044(7) 0.071(4) Uani 1.00 1 d .
C(8) C 0.7331(8) -0.0361(8) 0.2342(8) 0.096(6) Uani 1.00 1 d .
C(9) C 0.8244(7) 0.0135(10) 0.3330(13) 0.122(8) Uani 1.00 1 d .
C(10) C 0.7822(9) -0.2219(10) 0.4107(13) 0.124(6) Uiso 1.00 1 d .
C(11) C 0.7164(9) -0.2431(10) 0.3534(13) 0.132(7) Uiso 1.00 1 d .
C(12) C 0.8131(7) -0.2490(7) 0.4758(9) 0.091(4) Uiso 1.00 1 d .
C(13) C 0.7584(6) -0.0269(5) 0.5306(7) 0.073(4) Uani 1.00 1 d .
C(14) C 0.7255(10) -0.0659(7) 0.5526(11) 0.116(8) Uani 1.00 1 d .
C(15) C 0.8198(7) -0.0163(6) 0.5950(8) 0.093(4) Uani 1.00 1 d .
C(16) C 0.5702(6) -0.1316(7) 0.2212(9) 0.089(5) Uani 1.00 1 d .
C(17) C 0.4400(7) -0.1425(7) 0.1362(9) 0.089(5) Uani 1.00 1 d .
C(18) C 0.4969(5) -0.0340(6) 0.1128(7) 0.067(3) Uani 1.00 1 d .
C(19) C 0.4965(4) 0.2066(4) 0.0587(5) 0.044(2) Uani 1.00 1 d .
C(20) C 0.5473(4) 0.2212(5) 0.0653(5) 0.046(2) Uani 1.00 1 d .
C(21) C 0.5457(5) 0.2487(8) 0.0080(7) 0.080(4) Uani 1.00 1 d .
C(22) C 0.4934(5) 0.2570(8) -0.0587(7) 0.079(4) Uani 1.00 1 d .
C(23) C 0.4443(5) 0.2384(6) -0.0639(6) 0.065(3) Uani 1.00 1 d .
C(24) C 0.4436(4) 0.2146(5) -0.0063(5) 0.045(2) Uani 1.00 1 d .
C(25) C 0.3888(4) 0.1970(5) -0.0182(5) 0.047(2) Uani 1.00 1 d .
C(26) C 0.3556(4) 0.2430(5) -0.0130(6) 0.048(2) Uani 1.00 1 d .
C(27) C 0.2994(4) 0.2277(4) -0.0362(6) 0.049(2) Uani 1.00 1 d .
C(28) C 0.2763(4) 0.1698(5) -0.0637(5) 0.052(3) Uani 1.00 1 d .
C(29) C 0.3106(4) 0.1249(5) -0.0667(6) 0.051(3) Uani 1.00 1 d .
C(30) C 0.3651(4) 0.1366(5) -0.0462(5) 0.048(2) Uani 1.00 1 d .
C(31) C 0.3779(4) 0.3071(5) 0.0132(7) 0.061(3) Uani 1.00 1 d .
C(32) C 0.2155(4) 0.1555(5) -0.0904(7) 0.056(3) Uani 1.00 1 d .
C(33) C 0.4005(4) 0.0872(5) -0.0518(7) 0.060(3) Uani 1.00 1 d .
C(34) C 0.6054(4) 0.2125(5) 0.1333(6) 0.046(2) Uani 1.00 1 d .
C(35) C 0.6339(4) 0.1561(5) 0.1424(5) 0.044(2) Uani 1.00 1 d .
C(36) C 0.6898(5) 0.1508(5) 0.1986(6) 0.054(3) Uani 1.00 1 d .
C(37) C 0.7180(4) 0.1997(5) 0.2478(6) 0.057(3) Uani 1.00 1 d .
C(38) C 0.6896(4) 0.2545(6) 0.2398(6) 0.057(3) Uani 1.00 1 d .
C(39) C 0.6326(5) 0.2617(5) 0.1830(6) 0.055(3) Uani 1.00 1 d .
C(40) C 0.6056(5) 0.1038(5) 0.0891(7) 0.065(3) Uani 1.00 1 d .
C(41) C 0.7800(5) 0.1921(8) 0.3071(7) 0.080(4) Uani 1.00 1 d .
C(42) C 0.6020(5) 0.3230(5) 0.1723(9) 0.083(4) Uani 1.00 1 d .
H(1) H 0.7702 -0.1266 0.3262 0.124 Uiso 1.00 1 c R
H(2) H 0.7639 -0.1459 0.5002 0.121 Uiso 1.00 1 c R
H(3) H 0.7420 0.0330 0.2983 0.085 Uiso 1.00 1 c R
H(4) H 0.7598 -0.0620 0.2307 0.118 Uiso 1.00 1 c R
H(5) H 0.7174 -0.0044 0.1969 0.118 Uiso 1.00 1 c R
H(6) H 0.7027 -0.0622 0.2284 0.118 Uiso 1.00 1 c R
H(7) H 0.8330 0.0530 0.3585 0.154 Uiso 1.00 1 c R
H(8) H 0.8288 0.0181 0.2933 0.154 Uiso 1.00 1 c R
H(9) H 0.8501 -0.0187 0.3654 0.154 Uiso 1.00 1 c R
H(10) H 0.8029 -0.2250 0.3878 0.149 Uiso 1.00 1 c R
H(11) H 0.6995 -0.2563 0.3791 0.158 Uiso 1.00 1 c R
H(12) H 0.7155 -0.2777 0.3246 0.158 Uiso 1.00 1 c R
H(13) H 0.6951 -0.2080 0.3225 0.158 Uiso 1.00 1 c R
H(14) H 0.8255 -0.2902 0.4715 0.109 Uiso 1.00 1 c R
H(15) H 0.8460 -0.2231 0.5075 0.109 Uiso 1.00 1 c R
H(16) H 0.7899 -0.2531 0.4954 0.109 Uiso 1.00 1 c R
H(17) H 0.7402 0.0139 0.5159 0.081 Uiso 1.00 1 c R
H(18) H 0.6864 -0.0514 0.5269 0.157 Uiso 1.00 1 c R
H(19) H 0.7427 -0.0615 0.6037 0.157 Uiso 1.00 1 c R
H(20) H 0.7263 -0.1096 0.5412 0.157 Uiso 1.00 1 c R
H(21) H 0.8337 -0.0542 0.6238 0.091 Uiso 1.00 1 c R
H(22) H 0.8206 0.0181 0.6239 0.091 Uiso 1.00 1 c R
H(23) H 0.8438 -0.0062 0.5778 0.091 Uiso 1.00 1 c R
H(24) H 0.5980 -0.1052 0.2207 0.113 Uiso 1.00 1 c R
H(25) H 0.5636 -0.1690 0.1929 0.113 Uiso 1.00 1 c R
H(26) H 0.5843 -0.1434 0.2701 0.113 Uiso 1.00 1 c R
H(27) H 0.4512 -0.1826 0.1608 0.110 Uiso 1.00 1 c R
H(28) H 0.4284 -0.1483 0.0869 0.110 Uiso 1.00 1 c R
H(29) H 0.4086 -0.1253 0.1371 0.110 Uiso 1.00 1 c R
H(30) H 0.4573 -0.0280 0.0744 0.077 Uiso 1.00 1 c R
H(31) H 0.5171 -0.0526 0.0935 0.077 Uiso 1.00 1 c R
H(32) H 0.5138 0.0063 0.1343 0.077 Uiso 1.00 1 c R
H(33) H 0.5807 0.2622 0.0136 0.102 Uiso 1.00 1 c R
H(34) H 0.4920 0.2751 -0.0993 0.092 Uiso 1.00 1 c R
H(35) H 0.4084 0.2422 -0.1099 0.078 Uiso 1.00 1 c R
H(36) H 0.2762 0.2592 -0.0328 0.056 Uiso 1.00 1 c R
H(37) H 0.2951 0.0834 -0.0842 0.057 Uiso 1.00 1 c R
H(38) H 0.3969 0.3085 0.0649 0.073 Uiso 1.00 1 c R
H(39) H 0.3467 0.3368 -0.0086 0.073 Uiso 1.00 1 c R
H(40) H 0.4046 0.3180 0.0006 0.073 Uiso 1.00 1 c R
H(41) H 0.2137 0.1385 -0.0515 0.069 Uiso 1.00 1 c R
H(42) H 0.2003 0.1251 -0.1289 0.069 Uiso 1.00 1 c R
H(43) H 0.1932 0.1938 -0.1079 0.069 Uiso 1.00 1 c R
H(44) H 0.3951 0.0898 -0.0985 0.072 Uiso 1.00 1 c R
H(45) H 0.3889 0.0460 -0.0459 0.072 Uiso 1.00 1 c R
H(46) H 0.4402 0.0939 -0.0147 0.072 Uiso 1.00 1 c R
H(47) H 0.7102 0.1123 0.2044 0.067 Uiso 1.00 1 c R
H(48) H 0.7090 0.2885 0.2736 0.067 Uiso 1.00 1 c R
H(49) H 0.5859 0.0765 0.1033 0.075 Uiso 1.00 1 c R
H(50) H 0.6340 0.0798 0.0874 0.075 Uiso 1.00 1 c R
H(51) H 0.5785 0.1212 0.0421 0.075 Uiso 1.00 1 c R
H(52) H 0.7831 0.1736 0.3487 0.092 Uiso 1.00 1 c R
H(53) H 0.7984 0.2329 0.3197 0.092 Uiso 1.00 1 c R
H(54) H 0.7983 0.1649 0.2909 0.092 Uiso 1.00 1 c R
H(55) H 0.6093 0.3512 0.1442 0.089 Uiso 1.00 1 c R
H(56) H 0.6157 0.3419 0.2185 0.089 Uiso 1.00 1 c R
H(57) H 0.5615 0.3153 0.1473 0.089 Uiso 1.00 1 c R

loop_
_atom_site_aniso_label
_atom_site_aniso_U_11
_atom_site_aniso_U_22
_atom_site_aniso_U_33
_atom_site_aniso_U_12
_atom_site_aniso_U_13
_atom_site_aniso_U_23
Fe(1) 0.0342(7) 0.0485(7) 0.0351(8) -0.0000(5) 0.0167(6) 0.0009(6)
Fe(2) 0.0363(7) 0.0451(7) 0.0339(8) -0.0003(5) 0.0176(6) 0.0011(5)
Fe(3) 0.0397(7) 0.0522(8) 0.0391(9) 0.0053(6) 0.0149(6) -0.0001(6)
Fe(4) 0.0403(7) 0.0541(8) 0.0529(10) 0.0029(6) 0.0283(7) 0.0068(7)
S(1) 0.0356(12) 0.0522(13) 0.0464(16) 0.0029(10) 0.0148(11) -0.0007(11)
S(2) 0.0384(12) 0.0536(13) 0.0360(14) 0.0004(10) 0.0202(11) -0.0045(11)
S(3) 0.0414(13) 0.0527(13) 0.0342(13) -0.0034(10) 0.0174(11) 0.0034(11)
S(4) 0.0393(12) 0.0447(11) 0.0414(14) -0.0048(9) 0.0213(11) -0.0028(10)
S(5) 0.0395(17) 0.0465(16) 0.0319(18) 0.0000 0.0184(15) 0.0000
S(6) 0.0353(12) 0.0661(15) 0.0371(14) 0.0022(11) 0.0191(11) 0.0111(12)
Si(1) 0.0559(18) 0.0513(15) 0.0475(19) 0.0017(13) 0.0283(15) -0.0073(13)
N(1) 0.043(6) 0.041(5) 0.035(6) 0.0000 0.018(5) 0.0000
C(1) 0.056(6) 0.046(5) 0.042(6) 0.016(4) 0.015(5) -0.004(4)
C(2) 0.083(9) 0.051(6) 0.054(8) 0.030(6) 0.023(7) 0.003(5)
C(3) 0.162(17) 0.091(10) 0.056(10) 0.036(11) 0.048(11) -0.008(8)
C(4) 0.26(2) 0.037(6) 0.063(10) 0.002(9) 0.069(14) -0.004(6)
C(5) 0.186(19) 0.058(7) 0.058(9) 0.017(9) 0.053(11) 0.012(7)
C(6) 0.084(8) 0.044(5) 0.038(6) 0.011(5) 0.017(6) -0.009(4)
C(7) 0.080(8) 0.082(8) 0.051(7) 0.041(6) 0.036(7) 0.005(6)
C(8) 0.138(15) 0.100(11) 0.058(9) 0.032(10) 0.058(10) 0.008(8)
C(9) 0.081(11) 0.142(16) 0.16(2) 0.033(10) 0.080(13) 0.015(15)
C(13) 0.094(10) 0.056(6) 0.052(8) 0.024(6) 0.029(7) 0.010(5)
C(14) 0.21(2) 0.072(9) 0.115(16) 0.015(11) 0.118(17) 0.028(9)
C(15) 0.107(12) 0.074(8) 0.046(8) 0.029(8) 0.010(8) -0.001(6)
C(16) 0.102(11) 0.102(10) 0.079(10) 0.057(9) 0.060(9) 0.021(8)
C(17) 0.111(12) 0.086(9) 0.078(11) -0.032(8) 0.057(9) -0.045(8)
C(18) 0.050(6) 0.091(8) 0.052(7) -0.002(5) 0.024(6) -0.007(6)
C(19) 0.042(5) 0.052(5) 0.039(5) 0.007(4) 0.023(4) 0.004(4)
C(20) 0.030(4) 0.068(6) 0.038(6) 0.004(4) 0.016(4) 0.002(4)
C(21) 0.052(7) 0.148(13) 0.056(8) 0.011(7) 0.040(6) 0.024(8)
C(22) 0.056(7) 0.141(12) 0.032(6) 0.005(7) 0.020(5) 0.031(7)
C(23) 0.048(6) 0.107(9) 0.040(6) 0.019(6) 0.025(5) 0.023(6)
C(24) 0.041(5) 0.058(5) 0.038(5) 0.011(4) 0.022(4) 0.005(4)
C(25) 0.038(5) 0.066(6) 0.034(5) 0.010(4) 0.019(4) 0.010(4)
C(26) 0.037(5) 0.060(6) 0.046(6) 0.014(4) 0.023(4) 0.011(5)
C(27) 0.043(5) 0.051(5) 0.047(6) 0.001(4) 0.020(5) -0.002(4)
C(28) 0.040(5) 0.073(7) 0.031(5) 0.010(4) 0.012(4) 0.011(5)
C(29) 0.045(5) 0.058(6) 0.040(6) 0.003(4) 0.018(5) -0.002(4)
C(30) 0.043(5) 0.066(6) 0.036(5) 0.009(4) 0.023(4) 0.004(5)
C(31) 0.045(6) 0.060(6) 0.077(9) 0.004(4) 0.033(6) -0.010(6)
C(32) 0.046(5) 0.058(6) 0.067(8) 0.001(4) 0.034(5) 0.017(5)
C(33) 0.042(5) 0.078(7) 0.059(8) 0.011(5) 0.027(5) -0.008(6)
C(34) 0.040(5) 0.060(5) 0.046(6) 0.001(4) 0.028(5) 0.008(4)
C(35) 0.031(4) 0.060(5) 0.037(5) -0.002(4) 0.016(4) -0.005(4)
C(36) 0.064(7) 0.058(6) 0.045(6) 0.008(5) 0.033(6) 0.004(5)
C(37) 0.048(6) 0.078(7) 0.045(6) -0.008(5) 0.025(5) 0.012(5)
C(38) 0.047(6) 0.080(7) 0.040(6) -0.005(5) 0.022(5) -0.005(5)
C(39) 0.060(6) 0.057(6) 0.054(7) -0.001(5) 0.035(6) -0.001(5)
C(40) 0.059(7) 0.062(6) 0.066(8) 0.014(5) 0.029(6) -0.002(6)
C(41) 0.049(6) 0.134(12) 0.046(7) 0.009(7) 0.020(6) 0.013(8)
C(42) 0.068(8) 0.055(7) 0.100(12) -0.004(6) 0.031(8) -0.028(7)

loop_
_atom_type_symbol
_atom_type_description
_atom_type_scat_dispersion_real
_atom_type_scat_dispersion_imag
_atom_type_scat_source
C C 0.003 0.002
;
International Tables for Crystallography
(1992, Vol. C, Tables 4.2.6.8 and 6.1.1.4)
;
H H 0.000 0.000
;
International Tables for Crystallography
(1992, Vol. C, Table 6.1.1.4)
;
N N 0.006 0.003
;
International Tables for Crystallography
(1992, Vol. C, Tables 4.2.6.8 and 6.1.1.4)
;
Fe Fe 0.346 0.844
;
International Tables for Crystallography
(1992, Vol. C, Tables 4.2.6.8 and 6.1.1.4)
;
S S 0.125 0.123
;
International Tables for Crystallography
(1992, Vol. C, Tables 4.2.6.8 and 6.1.1.4)
;
Si Si 0.082 0.070
;
International Tables for Crystallography
(1992, Vol. C, Tables 4.2.6.8 and 6.1.1.4)
;

loop_
_geom_angle_atom_site_label_1
_geom_angle_atom_site_label_2
_geom_angle_atom_site_label_3
_geom_angle
_geom_angle_site_symmetry_1
_geom_angle_site_symmetry_3
Fe(2) Fe(1) Fe(3) 62.42(5) . .
Fe(2) Fe(1) Fe(4) 62.09(5) . .
Fe(2) Fe(1) S(1) 143.72(9) . .
Fe(2) Fe(1) S(2) 52.83(9) . .
Fe(2) Fe(1) S(3) 52.46(7) . .
Fe(2) Fe(1) S(4) 101.01(8) . .
Fe(3) Fe(1) Fe(4) 65.31(6) . .
Fe(3) Fe(1) S(1) 142.21(14) . .
Fe(3) Fe(1) S(2) 52.93(7) . .
Fe(3) Fe(1) S(3) 103.87(9) . .
Fe(3) Fe(1) S(4) 53.22(7) . .
Fe(4) Fe(1) S(1) 142.25(12) . .
Fe(4) Fe(1) S(2) 103.88(9) . .
Fe(4) Fe(1) S(3) 52.74(8) . .
Fe(4) Fe(1) S(4) 53.09(10) . .
S(1) Fe(1) S(2) 113.83(14) . .
S(1) Fe(1) S(3) 113.89(12) . .
S(1) Fe(1) S(4) 115.28(10) . .
S(2) Fe(1) S(3) 102.87(11) . .
S(2) Fe(1) S(4) 105.04(10) . .
S(3) Fe(1) S(4) 104.66(14) . .
Fe(1) Fe(2) Fe(2) 153.04(6) . 2_655
Fe(1) Fe(2) S(2) 52.42(7) . .
Fe(1) Fe(2) S(3) 52.42(10) . .
Fe(1) Fe(2) S(5) 100.14(7) . .
Fe(1) Fe(2) N(1) 160.3(2) . .
Fe(2) Fe(2) S(2) 127.50(9) 2_655 .
Fe(2) Fe(2) S(3) 127.42(13) 2_655 .
Fe(2) Fe(2) S(5) 52.90(6) 2_655 .
Fe(2) Fe(2) N(1) 46.6(2) 2_655 .
S(2) Fe(2) S(3) 102.44(12) . .
S(2) Fe(2) S(5) 104.08(9) . .
S(2) Fe(2) N(1) 122.07(13) . .
S(3) Fe(2) S(5) 104.61(9) . .
S(3) Fe(2) N(1) 121.43(14) . .
S(5) Fe(2) N(1) 99.5(2) . .
Fe(1) Fe(3) S(2) 52.50(7) . .
Fe(1) Fe(3) S(4) 52.33(7) . .
Fe(1) Fe(3) S(5) 97.70(8) . .
Fe(1) Fe(3) S(6) 174.60(14) . .
S(2) Fe(3) S(4) 103.74(9) . .
S(2) Fe(3) S(5) 100.82(13) . .
S(2) Fe(3) S(6) 128.03(11) . .
S(4) Fe(3) S(5) 99.54(12) . .
S(4) Fe(3) S(6) 128.06(11) . .
S(5) Fe(3) S(6) 76.90(10) . .
Fe(1) Fe(4) S(3) 52.19(11) . .
Fe(1) Fe(4) S(4) 52.09(8) . .
Fe(1) Fe(4) S(5) 97.32(8) . .
Fe(1) Fe(4) S(6) 173.90(10) . 2_655
S(3) Fe(4) S(4) 103.14(13) . .
S(3) Fe(4) S(5) 100.82(11) . .
S(3) Fe(4) S(6) 130.02(15) . 2_655
S(4) Fe(4) S(5) 99.42(10) . .
S(4) Fe(4) S(6) 126.69(11) . 2_655
S(5) Fe(4) S(6) 76.81(8) . 2_655
Fe(1) S(1) C(1) 100.2(3) . .
Fe(1) S(2) Fe(2) 74.75(12) . .
Fe(1) S(2) Fe(3) 74.57(10) . .
Fe(2) S(2) Fe(3) 77.61(12) . .
Fe(1) S(3) Fe(2) 75.12(12) . .
Fe(1) S(3) Fe(4) 75.07(11) . .
Fe(2) S(3) Fe(4) 77.71(9) . .
Fe(1) S(4) Fe(3) 74.46(9) . .
Fe(1) S(4) Fe(4) 74.82(10) . .
Fe(3) S(4) Fe(4) 81.11(10) . .
Fe(2) S(5) Fe(2) 74.20(11) . 2_655
Fe(2) S(5) Fe(3) 73.97(6) . .
Fe(2) S(5) Fe(3) 129.99(11) . 2_655
Fe(2) S(5) Fe(4) 73.76(5) . .
Fe(2) S(5) Fe(4) 128.88(11) . 2_655
Fe(2) S(5) Fe(3) 129.99(11) 2_655 .
Fe(2) S(5) Fe(3) 73.97(6) 2_655 2_655
Fe(2) S(5) Fe(4) 128.88(11) 2_655 .
Fe(2) S(5) Fe(4) 73.76(5) 2_655 2_655
Fe(3) S(5) Fe(3) 153.43(16) . 2_655
Fe(3) S(5) Fe(4) 75.76(7) . .
Fe(3) S(5) Fe(4) 98.38(7) . 2_655
Fe(3) S(5) Fe(4) 98.38(7) 2_655 .
Fe(3) S(5) Fe(4) 75.76(7) 2_655 2_655
Fe(4) S(5) Fe(4) 154.80(16) . 2_655
Fe(3) S(6) Fe(4) 104.92(14) . 2_655
Fe(3) S(6) C(19) 124.4(3) . .
Fe(4) S(6) C(19) 124.3(3) 2_655 .
N(1) Si(1) C(16) 110.9(6) . .
N(1) Si(1) C(17) 109.4(8) . .
N(1) Si(1) C(18) 112.3(5) . .
C(16) Si(1) C(17) 110.0(7) . .
C(16) Si(1) C(18) 106.0(8) . .
C(17) Si(1) C(18) 108.1(6) . .
Fe(2) N(1) Fe(2) 86.7(4) . 2_655
Fe(2) N(1) Si(1) 109.57(17) . .
Fe(2) N(1) Si(1) 113.23(16) . 2_655
Fe(2) N(1) Si(1) 113.23(16) 2_655 .
Fe(2) N(1) Si(1) 109.57(17) 2_655 2_655
Si(1) N(1) Si(1) 119.8(6) . 2_655
S(1) C(1) C(2) 118.7(10) . .
S(1) C(1) C(6) 120.3(11) . .
C(2) C(1) C(6) 120.9(10) . .
C(1) C(2) C(3) 116.6(16) . .
C(1) C(2) C(7) 123.2(11) . .
C(3) C(2) C(7) 120.1(17) . .
C(2) C(3) C(4) 125(2) . .
C(3) C(4) C(5) 116.7(14) . .
C(3) C(4) C(10) 117(2) . .
C(5) C(4) C(10) 125.6(19) . .
C(4) C(5) C(6) 122.3(18) . .
C(1) C(6) C(5) 118.1(16) . .
C(1) C(6) C(13) 122.7(10) . .
C(5) C(6) C(13) 118.8(15) . .
C(2) C(7) C(8) 113.2(13) . .
C(2) C(7) C(9) 109.6(13) . .
C(8) C(7) C(9) 114(2) . .
C(4) C(10) C(11) 94.6(16) . .
C(4) C(10) C(12) 114(2) . .
C(11) C(10) C(12) 120(2) . .
C(6) C(13) C(14) 113.4(12) . .
C(6) C(13) C(15) 110.8(16) . .
C(14) C(13) C(15) 110.5(13) . .
S(6) C(19) C(20) 119.6(7) . .
S(6) C(19) C(24) 118.7(10) . .
C(20) C(19) C(24) 121.6(12) . .
C(19) C(20) C(21) 119.3(9) . .
C(19) C(20) C(34) 124.1(12) . .
C(21) C(20) C(34) 116.5(11) . .
C(20) C(21) C(22) 120.7(15) . .
C(21) C(22) C(23) 117.8(15) . .
C(22) C(23) C(24) 123.4(9) . .
C(19) C(24) C(23) 116.9(12) . .
C(19) C(24) C(25) 124.5(12) . .
C(23) C(24) C(25) 118.5(8) . .
C(24) C(25) C(26) 119.5(9) . .
C(24) C(25) C(30) 120.3(11) . .
C(26) C(25) C(30) 119.4(10) . .
C(25) C(26) C(27) 118.5(9) . .
C(25) C(26) C(31) 121.2(11) . .
C(27) C(26) C(31) 120.2(11) . .
C(26) C(27) C(28) 122.1(12) . .
C(27) C(28) C(29) 118.0(11) . .
C(27) C(28) C(32) 120.9(11) . .
C(29) C(28) C(32) 121.0(10) . .
C(28) C(29) C(30) 123.1(10) . .
C(25) C(30) C(29) 118.8(11) . .
C(25) C(30) C(33) 119.7(10) . .
C(29) C(30) C(33) 121.5(10) . .
C(20) C(34) C(35) 118.0(9) . .
C(20) C(34) C(39) 121.3(9) . .
C(35) C(34) C(39) 120.4(8) . .
C(34) C(35) C(36) 118.8(9) . .
C(34) C(35) C(40) 120.8(8) . .
C(36) C(35) C(40) 120.3(10) . .
C(35) C(36) C(37) 121.6(11) . .
C(36) C(37) C(38) 119.6(9) . .
C(36) C(37) C(41) 119.3(12) . .
C(38) C(37) C(41) 121.0(11) . .
C(37) C(38) C(39) 120.4(10) . .
C(34) C(39) C(38) 119.2(11) . .
C(34) C(39) C(42) 120.3(9) . .
C(38) C(39) C(42) 120.4(10) . .
C(2) C(3) H(1) 117.4 . .
C(4) C(3) H(1) 117.4 . .
C(4) C(5) H(2) 118.8 . .
C(6) C(5) H(2) 118.8 . .
C(2) C(7) H(3) 106.6 . .
C(8) C(7) H(3) 106.6 . .
C(9) C(7) H(3) 106.6 . .
C(7) C(8) H(4) 109.5 . .
C(7) C(8) H(5) 109.5 . .
C(7) C(8) H(6) 109.5 . .
H(4) C(8) H(5) 109.5 . .
H(4) C(8) H(6) 109.5 . .
H(5) C(8) H(6) 109.5 . .
C(7) C(9) H(7) 109.5 . .
C(7) C(9) H(8) 109.5 . .
C(7) C(9) H(9) 109.4 . .
H(7) C(9) H(8) 109.5 . .
H(7) C(9) H(9) 109.5 . .
H(8) C(9) H(9) 109.5 . .
C(4) C(10) H(10) 108.9 . .
C(11) C(10) H(10) 108.8 . .
C(12) C(10) H(10) 108.9 . .
C(10) C(11) H(11) 109.4 . .
C(10) C(11) H(12) 109.5 . .
C(10) C(11) H(13) 109.5 . .
H(11) C(11) H(12) 109.5 . .
H(11) C(11) H(13) 109.5 . .
H(12) C(11) H(13) 109.5 . .
C(10) C(12) H(14) 109.4 . .
C(10) C(12) H(15) 109.5 . .
C(10) C(12) H(16) 109.5 . .
H(14) C(12) H(15) 109.5 . .
H(14) C(12) H(16) 109.5 . .
H(15) C(12) H(16) 109.5 . .
C(6) C(13) H(17) 107.3 . .
C(14) C(13) H(17) 107.3 . .
C(15) C(13) H(17) 107.3 . .
C(13) C(14) H(18) 109.5 . .
C(13) C(14) H(19) 109.5 . .
C(13) C(14) H(20) 109.5 . .
H(18) C(14) H(19) 109.5 . .
H(18) C(14) H(20) 109.5 . .
H(19) C(14) H(20) 109.5 . .
C(13) C(15) H(21) 109.5 . .
C(13) C(15) H(22) 109.4 . .
C(13) C(15) H(23) 109.5 . .
H(21) C(15) H(22) 109.5 . .
H(21) C(15) H(23) 109.5 . .
H(22) C(15) H(23) 109.5 . .
Si(1) C(16) H(24) 109.5 . .
Si(1) C(16) H(25) 109.5 . .
Si(1) C(16) H(26) 109.5 . .
H(24) C(16) H(25) 109.5 . .
H(24) C(16) H(26) 109.5 . .
H(25) C(16) H(26) 109.5 . .
Si(1) C(17) H(27) 109.4 . .
Si(1) C(17) H(28) 109.5 . .
Si(1) C(17) H(29) 109.5 . .
H(27) C(17) H(28) 109.5 . .
H(27) C(17) H(29) 109.5 . .
H(28) C(17) H(29) 109.5 . .
Si(1) C(18) H(30) 109.5 . .
Si(1) C(18) H(31) 109.4 . .
Si(1) C(18) H(32) 109.5 . .
H(30) C(18) H(31) 109.5 . .
H(30) C(18) H(32) 109.5 . .
H(31) C(18) H(32) 109.5 . .
C(20) C(21) H(33) 119.6 . .
C(22) C(21) H(33) 119.7 . .
C(21) C(22) H(34) 121.1 . .
C(23) C(22) H(34) 121.1 . .
C(22) C(23) H(35) 118.3 . .
C(24) C(23) H(35) 118.3 . .
C(26) C(27) H(36) 118.9 . .
C(28) C(27) H(36) 118.9 . .
C(28) C(29) H(37) 118.5 . .
C(30) C(29) H(37) 118.5 . .
C(26) C(31) H(38) 109.5 . .
C(26) C(31) H(39) 109.5 . .
C(26) C(31) H(40) 109.4 . .
H(38) C(31) H(39) 109.5 . .
H(38) C(31) H(40) 109.5 . .
H(39) C(31) H(40) 109.5 . .
C(28) C(32) H(41) 109.5 . .
C(28) C(32) H(42) 109.5 . .
C(28) C(32) H(43) 109.5 . .
H(41) C(32) H(42) 109.5 . .
H(41) C(32) H(43) 109.5 . .
H(42) C(32) H(43) 109.5 . .
C(30) C(33) H(44) 109.5 . .
C(30) C(33) H(45) 109.5 . .
C(30) C(33) H(46) 109.5 . .
H(44) C(33) H(45) 109.5 . .
H(44) C(33) H(46) 109.5 . .
H(45) C(33) H(46) 109.5 . .
C(35) C(36) H(47) 119.2 . .
C(37) C(36) H(47) 119.2 . .
C(37) C(38) H(48) 119.8 . .
C(39) C(38) H(48) 119.8 . .
C(35) C(40) H(49) 109.4 . .
C(35) C(40) H(50) 109.5 . .
C(35) C(40) H(51) 109.5 . .
H(49) C(40) H(50) 109.5 . .
H(49) C(40) H(51) 109.5 . .
H(50) C(40) H(51) 109.5 . .
C(37) C(41) H(52) 109.4 . .
C(37) C(41) H(53) 109.5 . .
C(37) C(41) H(54) 109.5 . .
H(52) C(41) H(53) 109.5 . .
H(52) C(41) H(54) 109.5 . .
H(53) C(41) H(54) 109.5 . .
C(39) C(42) H(55) 109.4 . .
C(39) C(42) H(56) 109.5 . .
C(39) C(42) H(57) 109.5 . .
H(55) C(42) H(56) 109.5 . .
H(55) C(42) H(57) 109.5 . .
H(56) C(42) H(57) 109.5 . .

loop_
_geom_bond_atom_site_label_1
_geom_bond_atom_site_label_2
_geom_bond_distance
_geom_bond_site_symmetry_2
Fe(1) Fe(2) 2.763(2) .
Fe(1) Fe(3) 2.7575(18) .
Fe(1) Fe(4) 2.771(2) .
Fe(1) S(1) 2.232(2) .
Fe(1) S(2) 2.269(3) .
Fe(1) S(3) 2.266(4) .
Fe(1) S(4) 2.265(2) .
Fe(2) Fe(2) 2.804(2) 2_655
Fe(2) S(2) 2.282(4) .
Fe(2) S(3) 2.267(2) .
Fe(2) S(5) 2.324(3) .
Fe(2) N(1) 2.042(8) .
Fe(3) S(2) 2.283(3) .
Fe(3) S(4) 2.292(2) .
Fe(3) S(5) 2.428(2) .
Fe(3) S(6) 2.317(2) .
Fe(4) S(3) 2.283(2) .
Fe(4) S(4) 2.296(4) .
Fe(4) S(5) 2.4296(15) .
Fe(4) S(6) 2.320(3) 2_655
S(1) C(1) 1.786(10) .
S(6) C(19) 1.755(14) .
Si(1) N(1) 1.790(6) .
Si(1) C(16) 1.883(17) .
Si(1) C(17) 1.868(16) .
Si(1) C(18) 1.863(17) .
C(1) C(2) 1.42(2) .
C(1) C(6) 1.39(2) .
C(2) C(3) 1.35(2) .
C(2) C(7) 1.54(2) .
C(3) C(4) 1.40(3) .
C(4) C(5) 1.36(3) .
C(5) C(6) 1.411(18) .
C(6) C(13) 1.52(2) .
C(7) C(8) 1.46(2) .
C(7) C(9) 1.54(2) .
C(10) C(11) 1.63(2) .
C(13) C(14) 1.52(3) .
C(13) C(15) 1.542(18) .
C(19) C(20) 1.394(18) .
C(19) C(24) 1.407(11) .
C(20) C(21) 1.39(2) .
C(20) C(34) 1.512(11) .
C(21) C(22) 1.416(15) .
C(22) C(23) 1.38(2) .
C(23) C(24) 1.39(2) .
C(24) C(25) 1.464(18) .
C(25) C(26) 1.404(18) .
C(25) C(30) 1.427(15) .
C(26) C(27) 1.408(16) .
C(26) C(31) 1.484(15) .
C(27) C(28) 1.372(15) .
C(28) C(29) 1.388(19) .
C(28) C(32) 1.506(17) .
C(29) C(30) 1.361(17) .
C(30) C(33) 1.503(19) .
C(34) C(35) 1.396(15) .
C(34) C(39) 1.407(15) .
C(35) C(36) 1.376(13) .
C(35) C(40) 1.502(16) .
C(36) C(37) 1.401(16) .
C(37) C(38) 1.370(18) .
C(37) C(41) 1.512(14) .
C(38) C(39) 1.403(14) .
C(39) C(42) 1.511(18) .
C(3) H(1) 0.970 .
C(5) H(2) 0.970 .
C(7) H(3) 0.970 .
C(8) H(4) 0.970 .
C(8) H(5) 0.970 .
C(8) H(6) 0.970 .
C(9) H(7) 0.970 .
C(9) H(8) 0.970 .
C(9) H(9) 0.970 .
C(10) H(10) 0.970 .
C(11) H(11) 0.970 .
C(11) H(12) 0.970 .
C(11) H(13) 0.970 .
C(12) H(14) 0.970 .
C(12) H(15) 0.970 .
C(12) H(16) 0.970 .
C(13) H(17) 0.970 .
C(14) H(18) 0.970 .
C(14) H(19) 0.970 .
C(14) H(20) 0.970 .
C(15) H(21) 0.970 .
C(15) H(22) 0.970 .
C(15) H(23) 0.970 .
C(16) H(24) 0.970 .
C(16) H(25) 0.970 .
C(16) H(26) 0.970 .
C(17) H(27) 0.970 .
C(17) H(28) 0.970 .
C(17) H(29) 0.970 .
C(18) H(30) 0.970 .
C(18) H(31) 0.970 .
C(18) H(32) 0.970 .
C(21) H(33) 0.970 .
C(22) H(34) 0.970 .
C(23) H(35) 0.970 .
C(27) H(36) 0.970 .
C(29) H(37) 0.970 .
C(31) H(38) 0.970 .
C(31) H(39) 0.970 .
C(31) H(40) 0.970 .
C(32) H(41) 0.970 .
C(32) H(42) 0.970 .
C(32) H(43) 0.970 .
C(33) H(44) 0.970 .
C(33) H(45) 0.970 .
C(33) H(46) 0.970 .
C(36) H(47) 0.970 .
C(38) H(48) 0.970 .
C(40) H(49) 0.970 .
C(40) H(50) 0.970 .
C(40) H(51) 0.970 .
C(41) H(52) 0.970 .
C(41) H(53) 0.970 .
C(41) H(54) 0.970 .
C(42) H(55) 0.970 .
C(42) H(56) 0.970 .
C(42) H(57) 0.970 .

loop_
_geom_contact_atom_site_label_1
_geom_contact_atom_site_label_2
_geom_contact_distance
_geom_contact_site_symmetry_2
S(1) H(39) 2.939 8_555
S(4) H(36) 3.515 8_555
S(4) H(43) 2.888 8_555
C(5) H(16) 3.446 7_646
C(8) H(37) 3.156 3_655
C(8) H(44) 3.389 3_655
C(10) H(33) 3.273 6_645
C(11) H(16) 3.488 7_646
C(12) H(2) 3.362 7_646
C(12) H(11) 3.457 7_646
C(12) H(16) 3.307 7_646
C(12) H(20) 3.160 7_646
C(12) H(28) 3.554 8_545
C(12) H(33) 2.884 6_645
C(14) H(14) 3.303 7_646
C(14) H(50) 3.095 4_555
C(16) H(44) 3.505 3_655
C(17) H(14) 3.598 8_444
C(18) H(44) 3.450 3_655
C(18) H(51) 3.443 3_655
C(21) H(14) 3.503 6_655
C(21) H(15) 3.317 6_655
C(21) H(28) 3.366 3_655
C(22) H(25) 3.130 3_655
C(22) H(28) 3.488 3_655
C(23) H(25) 3.143 3_655
C(23) H(53) 3.503 8_454
C(25) H(53) 3.419 8_454
C(26) H(52) 3.153 8_454
C(26) H(53) 3.199 8_454
C(27) H(36) 3.264 7_555
C(27) H(41) 3.594 7_555
C(27) H(43) 3.537 7_555
C(27) H(48) 3.573 8_454
C(27) H(52) 3.156 8_454
C(27) H(53) 3.319 8_454
C(28) H(36) 3.562 7_555
C(28) H(48) 3.167 8_454
C(29) H(4) 3.342 3_655
C(31) H(41) 3.346 7_555
C(31) H(52) 3.164 8_454
C(32) H(36) 3.200 7_555
C(32) H(39) 3.508 7_555
C(32) H(48) 3.183 8_454
C(32) H(56) 3.597 8_454
C(33) H(5) 3.577 3_655
C(33) H(6) 3.417 3_655
C(33) H(31) 3.038 3_655
C(34) H(10) 3.167 6_655
C(35) H(10) 3.374 6_655
C(35) H(14) 3.516 6_655
C(36) H(10) 3.351 6_655
C(36) H(12) 3.359 6_655
C(37) H(10) 3.189 6_655
C(37) H(12) 3.124 6_655
C(38) H(1) 3.428 6_655
C(38) H(10) 3.010 6_655
C(38) H(43) 3.533 8_555
C(39) H(10) 3.014 6_655
C(40) H(18) 3.449 4_554
C(40) H(30) 3.463 3_655
C(40) H(45) 3.363 3_655
C(41) H(12) 3.089 6_655
C(41) H(35) 3.334 8_555
C(41) H(39) 3.517 8_555
H(1) C(38) 3.428 6_645
H(1) H(48) 3.171 6_645
H(1) H(55) 3.123 6_645
H(2) C(12) 3.362 7_646
H(2) H(11) 3.102 7_646
H(2) H(14) 3.222 7_646
H(2) H(16) 2.665 7_646
H(4) C(29) 3.342 3_655
H(4) H(37) 2.784 3_655
H(4) H(42) 3.332 3_655
H(4) H(48) 3.320 6_645
H(5) C(33) 3.577 3_655
H(5) H(19) 2.912 4_554
H(5) H(37) 2.886 3_655
H(5) H(44) 3.243 3_655
H(5) H(45) 3.164 3_655
H(6) C(33) 3.417 3_655
H(6) H(37) 3.294 3_655
H(6) H(44) 2.749 3_655
H(6) H(45) 3.439 3_655
H(9) H(55) 3.051 6_645
H(10) C(34) 3.167 6_645
H(10) C(35) 3.374 6_645
H(10) C(36) 3.351 6_645
H(10) C(37) 3.189 6_645
H(10) C(38) 3.010 6_645
H(10) C(39) 3.014 6_645
H(10) H(33) 2.779 6_645
H(10) H(48) 3.450 6_645
H(10) H(55) 3.354 6_645
H(11) C(12) 3.457 7_646
H(11) H(2) 3.102 7_646
H(11) H(15) 3.447 7_646
H(11) H(16) 2.664 7_646
H(11) H(20) 3.407 7_646
H(12) C(36) 3.359 6_645
H(12) C(37) 3.124 6_645
H(12) C(41) 3.089 6_645
H(12) H(20) 3.470 7_646
H(12) H(47) 3.439 6_645
H(12) H(53) 3.041 6_645
H(12) H(54) 2.687 6_645
H(13) H(53) 3.522 6_645
H(14) C(14) 3.303 7_646
H(14) C(17) 3.598 8_545
H(14) C(21) 3.503 6_645
H(14) C(35) 3.516 6_645
H(14) H(2) 3.222 7_646
H(14) H(18) 3.394 7_646
H(14) H(19) 3.598 7_646
H(14) H(20) 2.513 7_646
H(14) H(28) 2.923 8_545
H(14) H(29) 3.590 8_545
H(14) H(33) 2.718 6_645
H(14) H(50) 3.519 6_645
H(14) H(51) 3.453 6_645
H(15) C(21) 3.317 6_645
H(15) H(11) 3.447 7_646
H(15) H(28) 3.392 8_545
H(15) H(33) 2.383 6_645
H(16) C(5) 3.446 7_646
H(16) C(11) 3.488 7_646
H(16) C(12) 3.307 7_646
H(16) H(2) 2.665 7_646
H(16) H(11) 2.664 7_646
H(16) H(16) 2.378 7_646
H(16) H(20) 3.003 7_646
H(18) C(40) 3.449 4_555
H(18) H(14) 3.394 7_646
H(18) H(50) 2.568 4_555
H(18) H(51) 3.571 4_555
H(19) H(5) 2.912 4_555
H(19) H(14) 3.598 7_646
H(19) H(47) 3.062 4_555
H(19) H(50) 2.907 4_555
H(20) C(12) 3.160 7_646
H(20) H(11) 3.407 7_646
H(20) H(12) 3.470 7_646
H(20) H(14) 2.513 7_646
H(20) H(16) 3.003 7_646
H(20) H(50) 3.351 4_555
H(24) H(44) 2.869 3_655
H(25) C(22) 3.130 3_655
H(25) C(23) 3.143 3_655
H(25) H(34) 2.886 3_655
H(25) H(35) 2.850 3_655
H(25) H(44) 3.378 3_655
H(27) H(34) 3.283 3_655
H(28) C(12) 3.554 8_444
H(28) C(21) 3.366 3_655
H(28) C(22) 3.488 3_655
H(28) H(14) 2.923 8_444
H(28) H(15) 3.392 8_444
H(28) H(33) 3.221 3_655
H(28) H(34) 3.423 3_655
H(28) H(50) 3.588 3_655
H(28) H(51) 2.846 3_655
H(29) H(14) 3.590 8_444
H(30) C(40) 3.463 3_655
H(30) H(50) 3.268 3_655
H(30) H(51) 2.978 3_655
H(31) C(33) 3.038 3_655
H(31) H(44) 2.547 3_655
H(31) H(45) 3.363 3_655
H(31) H(46) 2.773 3_655
H(31) H(51) 3.096 3_655
H(33) C(10) 3.273 6_655
H(33) C(12) 2.884 6_655
H(33) H(10) 2.779 6_655
H(33) H(14) 2.718 6_655
H(33) H(15) 2.383 6_655
H(33) H(28) 3.221 3_655
H(34) H(25) 2.886 3_655
H(34) H(27) 3.283 3_655
H(34) H(28) 3.423 3_655
H(35) C(41) 3.334 8_454
H(35) H(25) 2.850 3_655
H(35) H(53) 2.647 8_454
H(35) H(54) 3.300 8_454
H(36) S(4) 3.515 8_454
H(36) C(27) 3.264 7_555
H(36) C(28) 3.562 7_555
H(36) C(32) 3.200 7_555
H(36) H(36) 2.623 7_555
H(36) H(41) 2.792 7_555
H(36) H(43) 2.943 7_555
H(36) H(52) 3.116 8_454
H(37) C(8) 3.156 3_655
H(37) H(4) 2.784 3_655
H(37) H(5) 2.886 3_655
H(37) H(6) 3.294 3_655
H(38) H(41) 3.174 7_555
H(38) H(43) 3.178 7_555
H(39) S(1) 2.939 8_454
H(39) C(32) 3.508 7_555
H(39) C(41) 3.517 8_454
H(39) H(41) 2.742 7_555
H(39) H(43) 3.426 7_555
H(39) H(52) 2.672 8_454
H(40) H(52) 3.237 8_454
H(41) C(27) 3.594 7_555
H(41) C(31) 3.346 7_555
H(41) H(36) 2.792 7_555
H(41) H(38) 3.174 7_555
H(41) H(39) 2.742 7_555
H(42) H(4) 3.332 3_655
H(42) H(48) 2.969 8_454
H(42) H(56) 2.977 8_454
H(43) S(4) 2.888 8_454
H(43) C(27) 3.537 7_555
H(43) C(38) 3.533 8_454
H(43) H(36) 2.943 7_555
H(43) H(38) 3.178 7_555
H(43) H(39) 3.426 7_555
H(43) H(48) 2.951 8_454
H(43) H(56) 3.329 8_454
H(44) C(8) 3.389 3_655
H(44) C(16) 3.505 3_655
H(44) C(18) 3.450 3_655
H(44) H(5) 3.243 3_655
H(44) H(6) 2.749 3_655
H(44) H(24) 2.869 3_655
H(44) H(25) 3.378 3_655
H(44) H(31) 2.547 3_655
H(44) H(49) 3.596 3_655
H(45) C(40) 3.363 3_655
H(45) H(5) 3.164 3_655
H(45) H(6) 3.439 3_655
H(45) H(31) 3.363 3_655
H(45) H(49) 3.159 3_655
H(45) H(50) 2.794 3_655
H(46) H(31) 2.773 3_655
H(47) H(12) 3.439 6_655
H(47) H(19) 3.062 4_554
H(48) C(27) 3.573 8_555
H(48) C(28) 3.167 8_555
H(48) C(32) 3.183 8_555
H(48) H(1) 3.171 6_655
H(48) H(4) 3.320 6_655
H(48) H(10) 3.450 6_655
H(48) H(42) 2.969 8_555
H(48) H(43) 2.951 8_555
H(49) H(44) 3.596 3_655
H(49) H(45) 3.159 3_655
H(50) C(14) 3.095 4_554
H(50) H(14) 3.519 6_655
H(50) H(18) 2.568 4_554
H(50) H(19) 2.907 4_554
H(50) H(20) 3.351 4_554
H(50) H(28) 3.588 3_655
H(50) H(30) 3.268 3_655
H(50) H(45) 2.794 3_655
H(51) C(18) 3.443 3_655
H(51) H(14) 3.453 6_655
H(51) H(18) 3.571 4_554
H(51) H(28) 2.846 3_655
H(51) H(30) 2.978 3_655
H(51) H(31) 3.096 3_655
H(52) C(26) 3.153 8_555
H(52) C(27) 3.156 8_555
H(52) C(31) 3.164 8_555
H(52) H(36) 3.116 8_555
H(52) H(39) 2.672 8_555
H(52) H(40) 3.237 8_555
H(53) C(23) 3.503 8_555
H(53) C(25) 3.419 8_555
H(53) C(26) 3.199 8_555
H(53) C(27) 3.319 8_555
H(53) H(12) 3.041 6_655
H(53) H(13) 3.522 6_655
H(53) H(35) 2.647 8_555
H(54) H(12) 2.687 6_655
H(54) H(35) 3.300 8_555
H(55) H(1) 3.123 6_655
H(55) H(9) 3.051 6_655
H(55) H(10) 3.354 6_655
H(56) C(32) 3.597 8_555
H(56) H(42) 2.977 8_555
H(56) H(43) 3.329 8_555

loop_
_geom_torsion_atom_site_label_1
_geom_torsion_atom_site_label_2
_geom_torsion_atom_site_label_3
_geom_torsion_atom_site_label_4
_geom_torsion
_geom_torsion_site_symmetry_1
_geom_torsion_site_symmetry_3
_geom_torsion_site_symmetry_4
Fe(2) Fe(1) Fe(3) S(2) -62.63(12) . . .
Fe(2) Fe(1) Fe(3) S(4) 131.27(14) . . .
Fe(2) Fe(1) Fe(3) S(5) 35.12(9) . . .
Fe(3) Fe(1) Fe(2) S(2) 62.79(9) . . .
Fe(3) Fe(1) Fe(2) S(3) -137.95(11) . . .
Fe(3) Fe(1) Fe(2) S(5) -37.25(7) . . .
Fe(3) Fe(1) Fe(2) N(1) 143.4(3) . . .
Fe(3) Fe(1) Fe(2) Fe(2) -37.7(2) . . 2_655
Fe(2) Fe(1) Fe(4) S(3) 62.39(8) . . .
Fe(2) Fe(1) Fe(4) S(4) -131.92(10) . . .
Fe(2) Fe(1) Fe(4) S(5) -35.66(8) . . .
Fe(4) Fe(1) Fe(2) S(2) 137.92(10) . . .
Fe(4) Fe(1) Fe(2) S(3) -62.81(10) . . .
Fe(4) Fe(1) Fe(2) S(5) 37.89(6) . . .
Fe(4) Fe(1) Fe(2) N(1) -141.4(3) . . .
Fe(4) Fe(1) Fe(2) Fe(2) 37.5(2) . . 2_655
Fe(2) Fe(1) S(1) C(1) 4.2(6) . . .
S(1) Fe(1) Fe(2) S(2) -79.9(2) . . .
S(1) Fe(1) Fe(2) S(3) 79.4(2) . . .
S(1) Fe(1) Fe(2) S(5) -179.90(16) . . .
S(1) Fe(1) Fe(2) N(1) 0.8(4) . . .
S(1) Fe(1) Fe(2) Fe(2) 179.7(2) . . 2_655
Fe(2) Fe(1) S(2) Fe(3) 81.05(9) . . .
S(2) Fe(1) Fe(2) S(3) 159.27(13) . . .
S(2) Fe(1) Fe(2) S(5) -100.04(10) . . .
S(2) Fe(1) Fe(2) N(1) 80.7(3) . . .
S(2) Fe(1) Fe(2) Fe(2) -100.4(2) . . 2_655
Fe(2) Fe(1) S(3) Fe(4) -80.96(7) . . .
S(3) Fe(1) Fe(2) S(2) -159.27(13) . . .
S(3) Fe(1) Fe(2) S(5) 100.70(11) . . .
S(3) Fe(1) Fe(2) N(1) -78.6(3) . . .
S(3) Fe(1) Fe(2) Fe(2) 100.3(2) . . 2_655
Fe(2) Fe(1) S(4) Fe(3) -42.74(11) . . .
Fe(2) Fe(1) S(4) Fe(4) 42.05(9) . . .
S(4) Fe(1) Fe(2) S(2) 100.62(13) . . .
S(4) Fe(1) Fe(2) S(3) -100.12(15) . . .
S(4) Fe(1) Fe(2) S(5) 0.58(13) . . .
S(4) Fe(1) Fe(2) N(1) -178.7(2) . . .
S(4) Fe(1) Fe(2) Fe(2) 0.2(2) . . 2_655
Fe(3) Fe(1) Fe(4) S(3) 132.93(9) . . .
Fe(3) Fe(1) Fe(4) S(4) -61.39(9) . . .
Fe(3) Fe(1) Fe(4) S(5) 34.88(8) . . .
Fe(4) Fe(1) Fe(3) S(2) -132.69(12) . . .
Fe(4) Fe(1) Fe(3) S(4) 61.21(12) . . .
Fe(4) Fe(1) Fe(3) S(5) -34.93(8) . . .
Fe(3) Fe(1) S(1) C(1) -114.5(5) . . .
S(1) Fe(1) Fe(3) S(2) 81.5(2) . . .
S(1) Fe(1) Fe(3) S(4) -84.6(2) . . .
S(1) Fe(1) Fe(3) S(5) 179.26(17) . . .
Fe(3) Fe(1) S(2) Fe(2) -81.05(9) . . .
S(2) Fe(1) Fe(3) S(4) -166.10(18) . . .
S(2) Fe(1) Fe(3) S(5) 97.76(14) . . .
Fe(3) Fe(1) S(3) Fe(2) 37.70(9) . . .
Fe(3) Fe(1) S(3) Fe(4) -43.26(8) . . .
S(3) Fe(1) Fe(3) S(2) -95.80(14) . . .
S(3) Fe(1) Fe(3) S(4) 98.10(15) . . .
S(3) Fe(1) Fe(3) S(5) 1.96(12) . . .
Fe(3) Fe(1) S(4) Fe(4) 84.80(9) . . .
S(4) Fe(1) Fe(3) S(2) 166.10(18) . . .
S(4) Fe(1) Fe(3) S(5) -96.14(15) . . .
Fe(4) Fe(1) S(1) C(1) 122.0(5) . . .
S(1) Fe(1) Fe(4) S(3) -81.30(19) . . .
S(1) Fe(1) Fe(4) S(4) 84.39(19) . . .
S(1) Fe(1) Fe(4) S(5) -179.35(18) . . .
Fe(4) Fe(1) S(2) Fe(2) -37.59(8) . . .
Fe(4) Fe(1) S(2) Fe(3) 43.46(10) . . .
S(2) Fe(1) Fe(4) S(3) 95.76(12) . . .
S(2) Fe(1) Fe(4) S(4) -98.55(12) . . .
S(2) Fe(1) Fe(4) S(5) -2.29(12) . . .
Fe(4) Fe(1) S(3) Fe(2) 80.96(7) . . .
S(3) Fe(1) Fe(4) S(4) 165.69(12) . . .
S(3) Fe(1) Fe(4) S(5) -98.05(11) . . .
Fe(4) Fe(1) S(4) Fe(3) -84.80(9) . . .
S(4) Fe(1) Fe(4) S(3) -165.69(12) . . .
S(4) Fe(1) Fe(4) S(5) 96.27(12) . . .
S(1) Fe(1) S(2) Fe(2) 140.44(12) . . .
S(1) Fe(1) S(2) Fe(3) -138.50(13) . . .
S(2) Fe(1) S(1) C(1) -54.8(5) . . .
S(1) Fe(1) S(3) Fe(2) -140.49(11) . . .
S(1) Fe(1) S(3) Fe(4) 138.55(11) . . .
S(3) Fe(1) S(1) C(1) 62.7(5) . . .
S(1) Fe(1) S(4) Fe(3) 137.57(16) . . .
S(1) Fe(1) S(4) Fe(4) -137.64(15) . . .
S(4) Fe(1) S(1) C(1) -176.3(5) . . .
S(2) Fe(1) S(3) Fe(2) -16.82(10) . . .
S(2) Fe(1) S(3) Fe(4) -97.78(10) . . .
S(3) Fe(1) S(2) Fe(2) 16.73(10) . . .
S(3) Fe(1) S(2) Fe(3) 97.79(11) . . .
S(2) Fe(1) S(4) Fe(3) 11.45(14) . . .
S(2) Fe(1) S(4) Fe(4) 96.25(13) . . .
S(4) Fe(1) S(2) Fe(2) -92.55(12) . . .
S(4) Fe(1) S(2) Fe(3) -11.49(14) . . .
S(3) Fe(1) S(4) Fe(3) -96.53(11) . . .
S(3) Fe(1) S(4) Fe(4) -11.73(9) . . .
S(4) Fe(1) S(3) Fe(2) 92.75(9) . . .
S(4) Fe(1) S(3) Fe(4) 11.79(9) . . .
Fe(1) Fe(2) Fe(2) Fe(1) 1.0(3) . 2_655 2_655
Fe(1) Fe(2) Fe(2) S(2) -78.2(2) . 2_655 2_655
Fe(1) Fe(2) Fe(2) S(3) 80.1(2) . 2_655 2_655
Fe(1) Fe(2) Fe(2) S(5) 0.5(2) . 2_655 .
Fe(1) Fe(2) Fe(2) N(1) -179.5(2) . 2_655 .
Fe(1) Fe(2) S(2) Fe(3) -77.14(8) . . .
Fe(1) Fe(2) S(3) Fe(4) 77.59(9) . . .
Fe(1) Fe(2) S(5) Fe(2) -179.76(9) . . 2_655
Fe(1) Fe(2) S(5) Fe(3) 39.33(7) . . .
Fe(1) Fe(2) S(5) Fe(4) -40.14(8) . . .
Fe(1) Fe(2) S(5) Fe(3) -127.48(11) . . 2_655
Fe(1) Fe(2) S(5) Fe(4) 127.22(11) . . 2_655
Fe(1) Fe(2) N(1) Fe(2) 179.3(3) . . 2_655
Fe(1) Fe(2) N(1) Si(1) -67.2(4) . . .
Fe(1) Fe(2) N(1) Si(1) 69.4(4) . . 2_655
Fe(2) Fe(2) S(2) Fe(1) 145.80(8) 2_655 . .
Fe(2) Fe(2) S(2) Fe(3) 68.66(10) 2_655 . .
S(2) Fe(2) Fe(2) Fe(1) -78.2(2) . 2_655 2_655
S(2) Fe(2) Fe(2) S(2) -157.41(13) . 2_655 2_655
S(2) Fe(2) Fe(2) S(3) 0.89(16) . 2_655 2_655
S(2) Fe(2) Fe(2) S(5) -78.71(11) . 2_655 .
S(2) Fe(2) Fe(2) N(1) 101.29(12) . 2_655 .
Fe(2) Fe(2) S(3) Fe(1) -145.82(9) 2_655 . .
Fe(2) Fe(2) S(3) Fe(4) -68.24(13) 2_655 . .
S(3) Fe(2) Fe(2) Fe(1) 80.1(2) . 2_655 2_655
S(3) Fe(2) Fe(2) S(2) 0.89(16) . 2_655 2_655
S(3) Fe(2) Fe(2) S(3) 159.19(13) . 2_655 2_655
S(3) Fe(2) Fe(2) S(5) 79.59(11) . 2_655 .
S(3) Fe(2) Fe(2) N(1) -100.41(12) . 2_655 .
Fe(2) Fe(2) S(5) Fe(3) -140.91(7) 2_655 . .
Fe(2) Fe(2) S(5) Fe(4) 139.63(8) 2_655 . .
Fe(2) Fe(2) S(5) Fe(3) 52.28(11) 2_655 . 2_655
Fe(2) Fe(2) S(5) Fe(4) -53.02(12) 2_655 . 2_655
S(5) Fe(2) Fe(2) Fe(1) 0.5(2) . 2_655 2_655
S(5) Fe(2) Fe(2) S(2) -78.71(11) . 2_655 2_655
S(5) Fe(2) Fe(2) S(3) 79.59(11) . 2_655 2_655
Fe(2) Fe(2) N(1) Si(1) 113.5(3) 2_655 . .
Fe(2) Fe(2) N(1) Si(1) -109.9(3) 2_655 . 2_655
N(1) Fe(2) Fe(2) Fe(1) -179.5(2) . 2_655 2_655
N(1) Fe(2) Fe(2) S(2) 101.29(12) . 2_655 2_655
N(1) Fe(2) Fe(2) S(3) -100.41(12) . 2_655 2_655
S(2) Fe(2) S(3) Fe(1) 16.69(10) . . .
S(2) Fe(2) S(3) Fe(4) 94.28(12) . . .
S(3) Fe(2) S(2) Fe(1) -16.70(10) . . .
S(3) Fe(2) S(2) Fe(3) -93.84(9) . . .
S(2) Fe(2) S(5) Fe(2) 126.67(9) . . 2_655
S(2) Fe(2) S(5) Fe(3) -14.23(8) . . .
S(2) Fe(2) S(5) Fe(4) -93.70(9) . . .
S(2) Fe(2) S(5) Fe(3) 178.96(10) . . 2_655
S(2) Fe(2) S(5) Fe(4) 73.65(13) . . 2_655
S(5) Fe(2) S(2) Fe(1) 92.06(8) . . .
S(5) Fe(2) S(2) Fe(3) 14.92(8) . . .
S(2) Fe(2) N(1) Fe(2) -113.36(16) . . 2_655
S(2) Fe(2) N(1) Si(1) 0.1(4) . . .
S(2) Fe(2) N(1) Si(1) 136.7(2) . . 2_655
N(1) Fe(2) S(2) Fe(1) -156.9(2) . . .
N(1) Fe(2) S(2) Fe(3) 126.0(2) . . .
S(3) Fe(2) S(5) Fe(2) -126.18(13) . . 2_655
S(3) Fe(2) S(5) Fe(3) 92.92(11) . . .
S(3) Fe(2) S(5) Fe(4) 13.45(12) . . .
S(3) Fe(2) S(5) Fe(3) -73.90(15) . . 2_655
S(3) Fe(2) S(5) Fe(4) -179.20(13) . . 2_655
S(5) Fe(2) S(3) Fe(1) -91.66(10) . . .
S(5) Fe(2) S(3) Fe(4) -14.08(13) . . .
S(3) Fe(2) N(1) Fe(2) 113.73(18) . . 2_655
S(3) Fe(2) N(1) Si(1) -132.8(2) . . .
S(3) Fe(2) N(1) Si(1) 3.8(4) . . 2_655
N(1) Fe(2) S(3) Fe(1) 157.2(2) . . .
N(1) Fe(2) S(3) Fe(4) -125.2(2) . . .
S(5) Fe(2) N(1) Si(1) 113.5(3) . . .
S(5) Fe(2) N(1) Si(1) -109.9(3) . . 2_655
N(1) Fe(2) S(5) Fe(3) -140.91(8) . . .
N(1) Fe(2) S(5) Fe(4) 139.63(9) . . .
N(1) Fe(2) S(5) Fe(3) 52.28(12) . . 2_655
N(1) Fe(2) S(5) Fe(4) -53.02(14) . . 2_655
Fe(1) Fe(3) S(2) Fe(2) 77.37(10) . . .
Fe(1) Fe(3) S(4) Fe(4) -76.61(9) . . .
Fe(1) Fe(3) S(5) Fe(2) -39.11(6) . . .
Fe(1) Fe(3) S(5) Fe(2) -91.48(10) . . 2_655
Fe(1) Fe(3) S(5) Fe(4) 37.75(9) . . .
Fe(1) Fe(3) S(5) Fe(3) 117.88(10) . . 2_655
Fe(1) Fe(3) S(5) Fe(4) -167.26(9) . . 2_655
S(2) Fe(3) S(4) Fe(1) -11.31(15) . . .
S(2) Fe(3) S(4) Fe(4) -87.92(13) . . .
S(4) Fe(3) S(2) Fe(1) 11.29(14) . . .
S(4) Fe(3) S(2) Fe(2) 88.66(13) . . .
S(2) Fe(3) S(5) Fe(2) 14.05(8) . . .
S(2) Fe(3) S(5) Fe(2) -38.32(13) . . 2_655
S(2) Fe(3) S(5) Fe(4) 90.90(10) . . .
S(2) Fe(3) S(5) Fe(3) 171.04(10) . . 2_655
S(2) Fe(3) S(5) Fe(4) -114.11(12) . . 2_655
S(5) Fe(3) S(2) Fe(1) -91.45(9) . . .
S(5) Fe(3) S(2) Fe(2) -14.08(7) . . .
S(2) Fe(3) S(6) C(19) -72.9(4) . . .
S(2) Fe(3) S(6) Fe(4) 79.9(2) . . 2_655
S(6) Fe(3) S(2) Fe(1) -173.20(17) . . .
S(6) Fe(3) S(2) Fe(2) -95.83(18) . . .
S(4) Fe(3) S(5) Fe(2) -92.05(8) . . .
S(4) Fe(3) S(5) Fe(2) -144.42(10) . . 2_655
S(4) Fe(3) S(5) Fe(4) -15.19(10) . . .
S(4) Fe(3) S(5) Fe(3) 64.94(13) . . 2_655
S(4) Fe(3) S(5) Fe(4) 139.80(10) . . 2_655
S(5) Fe(3) S(4) Fe(1) 92.40(12) . . .
S(5) Fe(3) S(4) Fe(4) 15.79(10) . . .
S(4) Fe(3) S(6) C(19) 101.6(4) . . .
S(4) Fe(3) S(6) Fe(4) -105.61(18) . . 2_655
S(6) Fe(3) S(4) Fe(1) 173.18(18) . . .
S(6) Fe(3) S(4) Fe(4) 96.57(18) . . .
S(5) Fe(3) S(6) C(19) -166.5(4) . . .
S(5) Fe(3) S(6) Fe(4) -13.66(12) . . 2_655
S(6) Fe(3) S(5) Fe(2) 140.88(10) . . .
S(6) Fe(3) S(5) Fe(2) 88.52(11) . . 2_655
S(6) Fe(3) S(5) Fe(4) -142.26(11) . . .
S(6) Fe(3) S(5) Fe(3) -62.12(14) . . 2_655
S(6) Fe(3) S(5) Fe(4) 12.73(11) . . 2_655
Fe(1) Fe(4) S(3) Fe(2) -77.65(11) . . .
Fe(1) Fe(4) S(4) Fe(3) 76.20(8) . . .
Fe(1) Fe(4) S(5) Fe(2) 39.64(7) . . .
Fe(1) Fe(4) S(5) Fe(2) 92.83(12) . . 2_655
Fe(1) Fe(4) S(5) Fe(3) -37.49(9) . . .
Fe(1) Fe(4) S(5) Fe(3) 168.96(10) . . 2_655
Fe(1) Fe(4) S(5) Fe(4) -116.76(15) . . 2_655
S(3) Fe(4) S(4) Fe(1) 11.57(10) . . .
S(3) Fe(4) S(4) Fe(3) 87.76(10) . . .
S(4) Fe(4) S(3) Fe(1) -11.55(10) . . .
S(4) Fe(4) S(3) Fe(2) -89.21(12) . . .
S(3) Fe(4) S(5) Fe(2) -13.15(12) . . .
S(3) Fe(4) S(5) Fe(2) 40.04(17) . . 2_655
S(3) Fe(4) S(5) Fe(3) -90.28(14) . . .
S(3) Fe(4) S(5) Fe(3) 116.17(15) . . 2_655
S(3) Fe(4) S(5) Fe(4) -169.55(16) . . 2_655
S(5) Fe(4) S(3) Fe(1) 90.90(9) . . .
S(5) Fe(4) S(3) Fe(2) 13.25(12) . . .
S(3) Fe(4) S(6) Fe(3) -79.49(18) . 2_655 2_655
S(3) Fe(4) S(6) C(19) 73.3(4) . 2_655 2_655
S(6) Fe(4) S(3) Fe(1) 172.70(12) 2_655 . .
S(6) Fe(4) S(3) Fe(2) 95.04(16) 2_655 . .
S(4) Fe(4) S(5) Fe(2) 92.30(10) . . .
S(4) Fe(4) S(5) Fe(2) 145.48(11) . . 2_655
S(4) Fe(4) S(5) Fe(3) 15.16(11) . . .
S(4) Fe(4) S(5) Fe(3) -138.39(11) . . 2_655
S(4) Fe(4) S(5) Fe(4) -64.1(2) . . 2_655
S(5) Fe(4) S(4) Fe(1) -91.97(10) . . .
S(5) Fe(4) S(4) Fe(3) -15.78(10) . . .
S(4) Fe(4) S(6) Fe(3) 105.67(15) . 2_655 2_655
S(4) Fe(4) S(6) C(19) -101.5(4) . 2_655 2_655
S(6) Fe(4) S(4) Fe(1) -172.49(12) 2_655 . .
S(6) Fe(4) S(4) Fe(3) -96.29(14) 2_655 . .
S(5) Fe(4) S(6) Fe(3) 13.66(12) . 2_655 2_655
S(5) Fe(4) S(6) C(19) 166.5(4) . 2_655 2_655
S(6) Fe(4) S(5) Fe(2) -142.03(11) 2_655 . .
S(6) Fe(4) S(5) Fe(2) -88.84(12) 2_655 . 2_655
S(6) Fe(4) S(5) Fe(3) 140.84(12) 2_655 . .
S(6) Fe(4) S(5) Fe(3) -12.71(11) 2_655 . 2_655
S(6) Fe(4) S(5) Fe(4) 61.6(2) 2_655 . 2_655
Fe(1) S(1) C(1) C(2) 93.1(9) . . .
Fe(1) S(1) C(1) C(6) -87.8(9) . . .
Fe(3) S(6) C(19) C(20) -20.4(10) . . .
Fe(3) S(6) C(19) C(24) 162.2(7) . . .
Fe(4) S(6) C(19) C(20) -168.1(7) 2_655 . .
Fe(4) S(6) C(19) C(24) 14.5(10) 2_655 . .
C(16) Si(1) N(1) Fe(2) 67.0(7) . . .
C(16) Si(1) N(1) Fe(2) 161.9(6) . . 2_655
C(16) Si(1) N(1) Si(1) -66.3(6) . . 2_655
C(17) Si(1) N(1) Fe(2) -171.5(5) . . .
C(17) Si(1) N(1) Fe(2) -76.5(6) . . 2_655
C(17) Si(1) N(1) Si(1) 55.2(5) . . 2_655
C(18) Si(1) N(1) Fe(2) -51.5(5) . . .
C(18) Si(1) N(1) Fe(2) 43.5(5) . . 2_655
C(18) Si(1) N(1) Si(1) 175.2(4) . . 2_655
S(1) C(1) C(2) C(3) 175.1(12) . . .
S(1) C(1) C(2) C(7) -0.7(15) . . .
S(1) C(1) C(6) C(5) -175.4(12) . . .
S(1) C(1) C(6) C(13) -2.6(17) . . .
C(2) C(1) C(6) C(5) 3.7(19) . . .
C(2) C(1) C(6) C(13) 176.5(12) . . .
C(6) C(1) C(2) C(3) -4(2) . . .
C(6) C(1) C(2) C(7) -179.9(10) . . .
C(1) C(2) C(3) C(4) 3(2) . . .
C(1) C(2) C(7) C(8) -146.3(15) . . .
C(1) C(2) C(7) C(9) 85.5(18) . . .
C(3) C(2) C(7) C(8) 38(2) . . .
C(3) C(2) C(7) C(9) -90.2(18) . . .
C(7) C(2) C(3) C(4) 179.2(16) . . .
C(2) C(3) C(4) C(5) -2(2) . . .
C(2) C(3) C(4) C(10) -171.7(17) . . .
C(3) C(4) C(5) C(6) 2(2) . . .
C(3) C(4) C(10) C(11) -90(2) . . .
C(3) C(4) C(10) C(12) 143(2) . . .
C(5) C(4) C(10) C(11) 101(2) . . .
C(5) C(4) C(10) C(12) -25(3) . . .
C(10) C(4) C(5) C(6) 170(2) . . .
C(4) C(5) C(6) C(1) -3(2) . . .
C(4) C(5) C(6) C(13) -175.6(19) . . .
C(1) C(6) C(13) C(14) 147.3(13) . . .
C(1) C(6) C(13) C(15) -87.7(14) . . .
C(5) C(6) C(13) C(14) -40(2) . . .
C(5) C(6) C(13) C(15) 85.0(18) . . .
S(6) C(19) C(20) C(21) -172.6(10) . . .
S(6) C(19) C(20) C(34) 3.8(15) . . .
S(6) C(19) C(24) C(23) 176.9(9) . . .
S(6) C(19) C(24) C(25) -6.2(15) . . .
C(20) C(19) C(24) C(23) -0.5(14) . . .
C(20) C(19) C(24) C(25) 176.5(11) . . .
C(24) C(19) C(20) C(21) 4.7(18) . . .
C(24) C(19) C(20) C(34) -178.9(10) . . .
C(19) C(20) C(21) C(22) -5(2) . . .
C(19) C(20) C(34) C(35) 92.7(17) . . .
C(19) C(20) C(34) C(39) -93.1(16) . . .
C(21) C(20) C(34) C(35) -90.8(16) . . .
C(21) C(20) C(34) C(39) 83.4(19) . . .
C(34) C(20) C(21) C(22) 178.0(14) . . .
C(20) C(21) C(22) C(23) 2(2) . . .
C(21) C(22) C(23) C(24) 3(2) . . .
C(22) C(23) C(24) C(19) -3(2) . . .
C(22) C(23) C(24) C(25) 179.5(12) . . .
C(19) C(24) C(25) C(26) 97.6(13) . . .
C(19) C(24) C(25) C(30) -92.5(15) . . .
C(23) C(24) C(25) C(26) -85.5(15) . . .
C(23) C(24) C(25) C(30) 84.4(14) . . .
C(24) C(25) C(26) C(27) 169.4(11) . . .
C(24) C(25) C(26) C(31) -7.8(18) . . .
C(24) C(25) C(30) C(29) -170.2(11) . . .
C(24) C(25) C(30) C(33) 10.2(17) . . .
C(26) C(25) C(30) C(29) -0.3(14) . . .
C(26) C(25) C(30) C(33) -179.9(10) . . .
C(30) C(25) C(26) C(27) -0.5(14) . . .
C(30) C(25) C(26) C(31) -177.7(12) . . .
C(25) C(26) C(27) C(28) -0.1(18) . . .
C(31) C(26) C(27) C(28) 177.2(13) . . .
C(26) C(27) C(28) C(29) 1.5(19) . . .
C(26) C(27) C(28) C(32) -178.0(12) . . .
C(27) C(28) C(29) C(30) -2.5(19) . . .
C(32) C(28) C(29) C(30) 177.1(12) . . .
C(28) C(29) C(30) C(25) 1.9(19) . . .
C(28) C(29) C(30) C(33) -178.5(12) . . .
C(20) C(34) C(35) C(36) 170.8(14) . . .
C(20) C(34) C(35) C(40) -5(2) . . .
C(20) C(34) C(39) C(38) -170.8(14) . . .
C(20) C(34) C(39) C(42) 5(2) . . .
C(35) C(34) C(39) C(38) 3(2) . . .
C(35) C(34) C(39) C(42) 179.0(16) . . .
C(39) C(34) C(35) C(36) -3(2) . . .
C(39) C(34) C(35) C(40) -179.0(15) . . .
C(34) C(35) C(36) C(37) 2(2) . . .
C(40) C(35) C(36) C(37) 177.7(15) . . .
C(35) C(36) C(37) C(38) -1(2) . . .
C(35) C(36) C(37) C(41) -177.9(15) . . .
C(36) C(37) C(38) C(39) 0.4(19) . . .
C(41) C(37) C(38) C(39) 177.6(16) . . .
C(37) C(38) C(39) C(34) -2(2) . . .
C(37) C(38) C(39) C(42) -177.5(17) . . .
